data_4127221
loop_
_publ_author_name
'Jana, Manoj K.'
'Janke, Svenja M.'
'Dirkes, David J.'
'Dovletgeldi, Seyitliyev'
'Liu, Chi'
'Qin, Xixi'
'Gundogdu, Kenan'
'You, Wei'
'Blum, Volker'
'Mitzi, David B.'

_publ_section_title
;
 Direct-Bandgap 2D Silver-Bismuth Iodide Double Perovskite: The
 Structure-Directing Influence of an Oligothiophene Spacer Cation.
;
_journal_issue 19
_journal_name_full 'Journal of the American Chemical Society'
_journal_page_first 7955
_journal_page_last 7964
_journal_paper_doi 10.1021/jacs.9b02909
_journal_volume 141
_journal_year 2019
_chemical_formula_moiety 'Ag Bi I8, 2(C12 H18 N2 S2)'
_chemical_formula_sum 'C24 H36 Ag Bi I8 N4 S4'
_chemical_formula_weight 1840.86
_space_group_crystal_system monoclinic
_space_group_IT_number 15
_space_group_name_Hall '-C 2yc'
_space_group_name_H-M_alt 'C 1 2/c 1'
_symmetry_space_group_name_Hall '-C 2yc'
_symmetry_space_group_name_H-M 'C 1 2/c 1'
_atom_sites_solution_hydrogens geom
_atom_sites_solution_primary direct
_audit_creation_date 2019-02-28
_audit_creation_method
;
Olex2 1.2
(compiled 2018.05.29 svn.r3508 for OlexSys, GUI svn.r5506)
;
_cell_angle_alpha 90
_cell_angle_beta 92.7321(12)
_cell_angle_gamma 90
_cell_formula_units_Z 2
_cell_length_a 29.3654(14)
_cell_length_b 6.1473(3)
_cell_length_c 12.0494(6)
_cell_measurement_reflns_used 9200
_cell_measurement_temperature 298
_cell_measurement_theta_max 26.39
_cell_measurement_theta_min 3.39
_cell_volume 2172.66(18)
_computing_molecular_graphics 'Olex2 (Dolomanov et al., 2009)'
_computing_publication_material 'Olex2 (Dolomanov et al., 2009)'
_computing_structure_refinement 'ShelXL (Sheldrick, 2015)'
_computing_structure_solution 'ShelXS (Sheldrick, 2008)'
_diffrn_ambient_temperature 298
_diffrn_measured_fraction_theta_full 0.992
_diffrn_measured_fraction_theta_max 0.992
_diffrn_measurement_device_type 'Bruker APEX-II CCD'
_diffrn_measurement_method '\f and \w scans'
_diffrn_radiation_type MoK\a
_diffrn_radiation_wavelength 0.71073
_diffrn_reflns_av_R_equivalents 0.0239
_diffrn_reflns_av_unetI/netI 0.0222
_diffrn_reflns_Laue_measured_fraction_full 0.992
_diffrn_reflns_Laue_measured_fraction_max 0.992
_diffrn_reflns_limit_h_max 36
_diffrn_reflns_limit_h_min -36
_diffrn_reflns_limit_k_max 6
_diffrn_reflns_limit_k_min -7
_diffrn_reflns_limit_l_max 14
_diffrn_reflns_limit_l_min -15
_diffrn_reflns_number 7269
_diffrn_reflns_point_group_measured_fraction_full 0.992
_diffrn_reflns_point_group_measured_fraction_max 0.992
_diffrn_reflns_theta_full 25.242
_diffrn_reflns_theta_max 26.386
_diffrn_reflns_theta_min 3.771
_diffrn_standards_number 0
_exptl_absorpt_coefficient_mu 10.393
_exptl_absorpt_correction_T_max 0.7888
_exptl_absorpt_correction_T_min 0.24030
_exptl_absorpt_correction_type multi-scan
_exptl_crystal_colour 'dark red'
_exptl_crystal_density_diffrn 2.814
_exptl_crystal_description plate
_exptl_crystal_F_000 1652
_exptl_crystal_size_max 0.274
_exptl_crystal_size_mid 0.181
_exptl_crystal_size_min 0.024
_refine_diff_density_max 3.036
_refine_diff_density_min -1.895
_refine_diff_density_rms 0.240
_refine_ls_extinction_method none
_refine_ls_goodness_of_fit_ref 1.097
_refine_ls_hydrogen_treatment constr
_refine_ls_matrix_type full
_refine_ls_number_parameters 171
_refine_ls_number_reflns 2212
_refine_ls_number_restraints 0
_refine_ls_restrained_S_all 1.097
_refine_ls_R_factor_all 0.0662
_refine_ls_R_factor_gt 0.0555
_refine_ls_shift/su_max 0.001
_refine_ls_shift/su_mean 0.000
_refine_ls_structure_factor_coef Fsqd
_refine_ls_weighting_details 'w=1/[\s^2^(Fo^2^)+(0.0872P)^2^+36.0664P] where P=(Fo^2^+2Fc^2^)/3'
_refine_ls_weighting_scheme calc
_refine_ls_wR_factor_gt 0.1634
_refine_ls_wR_factor_ref 0.1778
_reflns_Friedel_coverage 0.000
_reflns_number_gt 1473
_reflns_number_total 2212
_reflns_threshold_expression 'I > 2\s(I)'
_cod_data_source_file ja9b02909_si_004.cif
_cod_data_source_block (AE2T)2AgBiI8_298K
_cod_depositor_comments 'Adding full bibliography for 4127220--4127221.cif.'
_cod_database_code 4127221
_shelx_shelxl_version_number 2017/1
_shelx_space_group_comment
;
The symmetry employed for this shelxl refinement is uniquely defined
by the following loop, which should always be used as a source of
symmetry information in preference to the above space-group names.
They are only intended as comments.
;
_shelx_estimated_absorpt_t_max 0.789
_shelx_estimated_absorpt_t_min 0.163
_olex2_refinement_description
;
1. Fixed Uiso
 At 1.2 times of:
  All C(H) groups, All C(H,H) groups, All C(H,H,H,H) groups, All N(H,H,H) groups
2. Shared sites
{Bi1, Ag1}
3. Uiso/Uaniso restraints and constraints
Uanis(Bi1) = Uanis(Ag1)
4. Others
 Fixed Sof: Bi1(0.25) Ag1(0.25) I3(0.5) I4(0.5) C1(0.5) C2(0.5) C3B(0.5)
 C5(0.5) H5A(0.5) H5B(0.5) C6(0.5) H6(0.5) C7(0.5) H7(0.5) C8(0.5) H8A(0.5)
 H8B(0.5) H10A(0.5) H10B(0.5) H10C(0.5) H10D(0.5) C11(0.5) H11(0.5) C12(0.5)
 H12(0.5) C3A(0.5) N1(0.5) H1A(0.5) H1B(0.5) H1C(0.5) N4(0.25) H4A(0.25)
 H4B(0.25) H4C(0.25) N5(0.25) H5C(0.25) H5D(0.25) H5E(0.25)
5.a Secondary CH2 refined with riding coordinates:
 C5(H5A,H5B), C8(H8A,H8B), C10B(H10A,H10B), C10B(H10C,H10D)
5.b Aromatic/amide H refined with riding coordinates:
 C6(H6), C7(H7), C11(H11), C12(H12)
5.c Idealised Me refined as rotating group:
 N1(H1A,H1B,H1C), N4(H4A,H4B,H4C), N5(H5C,H5D,H5E)
;
_olex2_submission_original_sample_id '[AE2T]2AgBiI8'
_olex2_submission_special_instructions 'No special instructions were received'

loop_
_space_group_symop_operation_xyz
'x, y, z'
'-x, y, -z+1/2'
'x+1/2, y+1/2, z'
'-x+1/2, y+1/2, -z+1/2'
'-x, -y, -z'
'x, -y, z-1/2'
'-x+1/2, -y+1/2, -z'
'x+1/2, -y+1/2, z-1/2'

loop_
_atom_site_label
_atom_site_type_symbol
_atom_site_fract_x
_atom_site_fract_y
_atom_site_fract_z
_atom_site_U_iso_or_equiv
_atom_site_adp_type
_atom_site_occupancy
_atom_site_site_symmetry_order
_atom_site_calc_flag
_atom_site_refinement_flags_posn
_atom_site_refinement_flags_adp
_atom_site_refinement_flags_occupancy
_atom_site_disorder_assembly
_atom_site_disorder_group
Bi1 Bi 0.500000 1.00008(11) -0.250000 0.0436(3) Uani 0.5 2 d S T P . .
Ag1 Ag 0.500000 1.00008(11) -0.250000 0.0436(3) Uani 0.5 2 d S T P . .
I2 I 0.60465(3) 0.99998(11) -0.24391(6) 0.0535(3) Uani 1 1 d . . . . .
I3 I 0.49894(3) 1.0888(2) -0.00017(9) 0.0408(3) Uani 0.5 1 d . . . . .
I4 I 0.49834(4) 1.50005(17) -0.20655(11) 0.0390(3) Uani 0.5 1 d . . . . .
C1 C 0.7355(5) 1.734(3) 0.2000(15) 0.037(4) Uani 0.5 1 d . . . A 2
C2 C 0.7359(5) 1.268(3) 0.1993(15) 0.038(4) Uani 0.5 1 d . . . A 1
C3B C 0.6855(7) 1.437(5) 0.052(2) 0.049(6) Uani 0.5 1 d . . . A 1
C5 C 0.6560(7) 1.583(6) -0.017(2) 0.059(6) Uani 0.5 1 d . . . A 1
H5A H 0.664779 1.579694 -0.093467 0.070 Uiso 0.5 1 calc R . . A 1
H5B H 0.658711 1.731614 0.010045 0.070 Uiso 0.5 1 calc R . . A 1
C6 C 0.6979(6) 1.225(4) 0.0271(18) 0.048(5) Uani 0.5 1 d . . . A 1
H6 H 0.688052 1.153893 -0.037690 0.058 Uiso 0.5 1 calc R . . A 1
C7 C 0.6974(6) 1.770(4) 0.0284(17) 0.047(5) Uani 0.5 1 d . . . A 2
H7 H 0.686604 1.845324 -0.034446 0.056 Uiso 0.5 1 calc R . . A 2
C8 C 0.6554(7) 1.427(6) -0.016(2) 0.055(5) Uani 0.5 1 d . . . A 2
H8A H 0.658953 1.279360 0.011704 0.065 Uiso 0.5 1 calc R . . A 2
H8B H 0.663387 1.428225 -0.092925 0.065 Uiso 0.5 1 calc R . . A 2
C10B C 0.6046(6) 1.498(4) -0.008(2) 0.123(10) Uani 1 1 d . . . . .
H10A H 0.592679 1.595610 0.046597 0.147 Uiso 0.5 1 calc R . . A 1
H10B H 0.590372 1.545080 -0.078500 0.147 Uiso 0.5 1 calc R . . A 1
H10C H 0.590665 1.448864 -0.078484 0.147 Uiso 0.5 1 calc R . . A 2
H10D H 0.593208 1.399484 0.046988 0.147 Uiso 0.5 1 calc R . . A 2
C11 C 0.7274(5) 1.129(3) 0.1109(17) 0.043(4) Uani 0.5 1 d . . . A 1
H11 H 0.739379 0.989568 0.106546 0.052 Uiso 0.5 1 calc R . . A 1
C12 C 0.7276(6) 1.869(3) 0.1106(17) 0.047(5) Uani 0.5 1 d . . . A 2
H12 H 0.740135 2.007277 0.104195 0.056 Uiso 0.5 1 calc R . . A 2
S1 S 0.70790(9) 1.4999(4) 0.1774(2) 0.0492(6) Uani 1 1 d . . . . .
C3A C 0.6857(7) 1.566(5) 0.046(2) 0.045(5) Uani 0.5 1 d . . . A 2
N1 N 0.5848(5) 1.500(3) 0.0846(14) 0.044(4) Uani 0.5 1 d . . . A 3
H1A H 0.554846 1.513566 0.071817 0.053 Uiso 0.5 1 calc GR . . A 3
H1B H 0.595144 1.612290 0.125369 0.053 Uiso 0.5 1 calc GR . . A 3
H1C H 0.590785 1.376900 0.121084 0.053 Uiso 0.5 1 calc GR . . A 3
N4 N 0.5841(9) 1.668(6) 0.009(3) 0.049(8) Uani 0.25 1 d . . . A 2
H4A H 0.575180 1.729167 -0.055086 0.059 Uiso 0.25 1 calc GR . . A 2
H4B H 0.602533 1.759161 0.047494 0.059 Uiso 0.25 1 calc GR . . A 2
H4C H 0.559823 1.639855 0.048366 0.059 Uiso 0.25 1 calc GR . . A 2
N5 N 0.5840(11) 1.328(6) 0.010(3) 0.053(9) Uani 0.25 1 d . . . A 1
H5C H 0.573742 1.270741 -0.054734 0.064 Uiso 0.25 1 calc GR . . A 1
H5D H 0.560577 1.356172 0.051541 0.064 Uiso 0.25 1 calc GR . . A 1
H5E H 0.602773 1.234437 0.044613 0.064 Uiso 0.25 1 calc GR . . A 1

loop_
_atom_site_aniso_label
_atom_site_aniso_U_11
_atom_site_aniso_U_22
_atom_site_aniso_U_33
_atom_site_aniso_U_23
_atom_site_aniso_U_13
_atom_site_aniso_U_12
Bi1 0.0569(5) 0.0352(4) 0.0386(4) 0.000 0.0013(3) 0.000
Ag1 0.0569(5) 0.0352(4) 0.0386(4) 0.000 0.0013(3) 0.000
I2 0.0683(5) 0.0520(5) 0.0398(4) 0.0000(3) -0.0014(3) 0.0001(3)
I3 0.0474(6) 0.0436(6) 0.0311(5) 0.0005(7) -0.0008(4) 0.0021(6)
I4 0.0447(6) 0.0260(6) 0.0468(6) -0.0001(4) 0.0070(5) 0.0001(4)
C1 0.032(8) 0.033(11) 0.047(11) -0.006(8) 0.001(7) -0.009(6)
C2 0.034(8) 0.032(10) 0.048(11) 0.001(8) 0.002(7) 0.012(6)
C3B 0.033(10) 0.054(14) 0.061(14) 0.023(16) 0.001(8) -0.020(14)
C5 0.043(12) 0.068(16) 0.066(16) 0.037(17) 0.003(10) 0.002(13)
C6 0.041(10) 0.049(14) 0.053(12) -0.004(10) -0.001(8) -0.001(8)
C7 0.047(11) 0.052(14) 0.040(11) 0.003(9) -0.003(7) 0.010(8)
C8 0.043(11) 0.078(16) 0.043(12) -0.017(15) 0.004(8) -0.005(13)
C10B 0.050(9) 0.20(3) 0.122(18) -0.012(14) 0.002(9) 0.012(10)
C11 0.024(7) 0.045(13) 0.061(12) -0.006(9) 0.003(7) 0.004(7)
C12 0.043(9) 0.042(13) 0.055(12) 0.007(9) 0.000(8) -0.005(8)
S1 0.0515(13) 0.0451(14) 0.0505(14) -0.0009(12) -0.0028(11) 0.0005(10)
C3A 0.025(9) 0.039(12) 0.071(15) 0.005(15) 0.014(9) 0.002(12)
N1 0.031(7) 0.057(11) 0.046(9) 0.003(9) 0.005(6) -0.002(6)
N4 0.023(14) 0.05(2) 0.07(2) 0.005(18) 0.000(13) 0.005(13)
N5 0.040(18) 0.05(2) 0.07(3) 0.003(19) 0.002(15) -0.010(15)

loop_
_atom_type_symbol
_atom_type_description
_atom_type_scat_dispersion_real
_atom_type_scat_dispersion_imag
_atom_type_scat_source
C C 0.0033 0.0016 'International Tables Vol C Tables 4.2.6.8 and 6.1.1.4'
H H 0.0000 0.0000 'International Tables Vol C Tables 4.2.6.8 and 6.1.1.4'
Ag Ag -0.8971 1.1015 'International Tables Vol C Tables 4.2.6.8 and 6.1.1.4'
Bi Bi -4.1077 10.2566 'International Tables Vol C Tables 4.2.6.8 and 6.1.1.4'
I I -0.4742 1.8119 'International Tables Vol C Tables 4.2.6.8 and 6.1.1.4'
N N 0.0061 0.0033 'International Tables Vol C Tables 4.2.6.8 and 6.1.1.4'
S S 0.1246 0.1234 'International Tables Vol C Tables 4.2.6.8 and 6.1.1.4'

loop_
_geom_angle_atom_site_label_1
_geom_angle_atom_site_label_2
_geom_angle_atom_site_label_3
_geom_angle
_geom_angle_site_symmetry_1
_geom_angle_site_symmetry_3
I2 Bi1 I2 179.98(3) . 2_654
I2 Bi1 I4 88.86(3) 2_654 1_545
I2 Bi1 I4 91.11(3) 2_654 2_644
I2 Bi1 I4 91.11(3) . 1_545
I2 Bi1 I4 91.14(3) 2_654 2_654
I2 Bi1 I4 88.89(3) 2_654 .
I2 Bi1 I4 88.89(3) . 2_654
I2 Bi1 I4 91.14(3) . .
I2 Bi1 I4 88.86(3) . 2_644
I3 Bi1 I2 90.76(2) 5_675 .
I3 Bi1 I2 88.08(2) 2_654 .
I3 Bi1 I2 88.08(2) . 2_654
I3 Bi1 I2 91.93(2) 2_654 2_654
I3 Bi1 I2 91.93(2) . .
I3 Bi1 I2 89.24(2) 5_675 2_654
I3 Bi1 I2 90.76(2) 6_575 2_654
I3 Bi1 I2 89.24(2) 6_575 .
I3 Bi1 I3 159.47(6) . 2_654
I3 Bi1 I3 178.84(4) . 6_575
I3 Bi1 I3 159.44(6) 6_575 5_675
I3 Bi1 I3 178.84(4) 2_654 5_675
I3 Bi1 I3 20.58(5) . 5_675
I3 Bi1 I3 20.58(5) 2_654 6_575
I3 Bi1 I4 109.98(4) 5_675 2_654
I3 Bi1 I4 70.02(4) 6_575 2_644
I3 Bi1 I4 70.02(4) 2_654 2_654
I3 Bi1 I4 89.42(4) 6_575 1_545
I3 Bi1 I4 90.55(4) . 1_545
I3 Bi1 I4 89.45(4) . 2_654
I3 Bi1 I4 70.02(4) 5_675 1_545
I3 Bi1 I4 70.02(4) . .
I3 Bi1 I4 90.58(4) 6_575 2_654
I3 Bi1 I4 90.58(4) 5_675 .
I3 Bi1 I4 89.45(4) 2_654 .
I3 Bi1 I4 109.98(4) 6_575 .
I3 Bi1 I4 90.55(4) 2_654 2_644
I3 Bi1 I4 89.42(4) 5_675 2_644
I3 Bi1 I4 109.98(4) . 2_644
I3 Bi1 I4 109.98(4) 2_654 1_545
I4 Bi1 I4 19.50(5) . 2_654
I4 Bi1 I4 160.50(5) . 1_545
I4 Bi1 I4 160.50(5) 2_654 2_644
I4 Bi1 I4 19.50(5) 1_545 2_644
I4 Bi1 I4 180.0 . 2_644
I4 Bi1 I4 180.0 2_654 1_545
Bi1 I2 I3 44.544(17) . 5_675
Bi1 I3 Bi1 159.42(5) . 5_675
I3 I3 Bi1 79.78(12) 5_675 .
I3 I3 Bi1 79.64(12) 5_675 5_675
Bi1 I4 Bi1 160.50(5) . 1_565
I4 I4 Bi1 80.25(2) 2_654 .
I4 I4 Bi1 80.25(2) 2_654 1_565
C12 C1 S1 109.4(13) . .
C11 C2 S1 109.8(13) . .
C5 C3B S1 124(3) . .
C6 C3B C5 127(3) . .
C6 C3B S1 108.6(19) . .
C3B C5 C10B 107(2) . .
C3B C6 C11 113(2) . .
C3A C7 C12 117(2) . .
C3A C8 C10B 112(2) . .
N4 C10B C8 136(2) . .
N5 C10B C5 139(3) . .
C2 C11 C6 111.8(17) . .
C1 C12 C7 111.1(17) . .
C1 S1 C3A 96.1(11) . .
C2 S1 C3B 96.7(13) . .
C7 C3A C8 130(3) . .
C7 C3A S1 106(2) . .
C8 C3A S1 123(2) . .

loop_
_geom_bond_atom_site_label_1
_geom_bond_atom_site_label_2
_geom_bond_distance
_geom_bond_site_symmetry_2
Bi1 I2 3.0705(8) 2_654
Bi1 I2 3.0705(8) .
Bi1 I3 3.0609(11) .
Bi1 I3 3.0609(11) 2_654
Bi1 I3 3.0622(11) 6_575
Bi1 I3 3.0623(11) 5_675
Bi1 I4 3.1189(12) 2_644
Bi1 I4 3.1185(12) .
Bi1 I4 3.1188(12) 1_545
Bi1 I4 3.1185(12) 2_654
I2 I3 4.3652(13) 5_675
I3 I3 1.094(3) 5_675
I4 I4 1.056(3) 2_654
C1 C12 1.37(3) .
C1 S1 1.665(16) .
C2 C11 1.38(3) .
C2 S1 1.659(16) .
C3B C5 1.48(3) .
C3B C6 1.39(4) .
C3B S1 1.66(3) .
C5 C10B 1.61(3) .
C6 C11 1.43(3) .
C7 C12 1.43(3) .
C7 C3A 1.32(3) .
C8 C10B 1.56(3) .
C8 C3A 1.42(4) .
C10B N1 1.28(3) .
C10B N4 1.23(4) .
C10B N5 1.23(4) .
S1 C3A 1.73(3) .
